data_7206135
loop_
_publ_author_name
'Grobelny, Pawel'
'Mukherjee, Arijit'
'Desiraju, Gautam R.'

_publ_section_title
;
 Drug-drug co-crystals: Temperature-dependent proton mobility in the
 molecular complex of isoniazid with 4-aminosalicylic acid
;
_journal_issue 13
_journal_name_full CrystEngComm
_journal_page_first 4358
_journal_paper_doi 10.1039/c0ce00842g
_journal_volume 13
_journal_year 2011
_chemical_compound_source 'see text'
_chemical_formula_moiety 'C13 H14 N4 O4, C7 H7 N O3, C6 H7 N3 O'
_chemical_formula_sum 'C26 H28 N8 O8'
_chemical_formula_weight 580.56
_chemical_name_common 'Isoniazid:4-aminosalicylic acid co-crystal'
_chemical_name_systematic ?
_space_group_IT_number 33
_symmetry_cell_setting orthorhombic
_symmetry_Int_Tables_number 33
_symmetry_space_group_name_Hall 'P 2c -2n'
_symmetry_space_group_name_H-M 'P n a 21'
_atom_sites_solution_hydrogens geom
_atom_sites_solution_primary direct
_atom_sites_solution_secondary difmap
_cell_angle_alpha 90
_cell_angle_beta 90
_cell_angle_gamma 90
_cell_formula_units_Z 4
_cell_length_a 21.840(2)
_cell_length_b 16.5060(17)
_cell_length_c 7.2541(7)
_cell_measurement_reflns_used 6904
_cell_measurement_temperature 150
_cell_measurement_theta_max 27.5
_cell_measurement_theta_min 2.2
_cell_volume 2615.0(4)
_computing_publication_material 'PLATON (Spek, 2003)'
_computing_structure_refinement 'SHELXL-97 (Sheldrick, 2008)'
_diffrn_ambient_temperature 150
_diffrn_detector CCD
_diffrn_detector_area_resol_mean 13.6612
_diffrn_measured_fraction_theta_full 0.998
_diffrn_measured_fraction_theta_max 0.998
_diffrn_measurement_details
;
scan:
Number of images: 180
Slice: -60.0000 - 120.0000
Image width: 1.0000
Exp time: 16.0000
Rotation axis: Omega
Omega: 0.0000
Chi: 54.0000
Phi: 0.0000
XTD: 49.4216
2theta: 29.5586
scan:
Number of images: 180
Slice: -60.0000 - 120.0000
Image width: 1.0000
Exp time: 16.0000
Rotation axis: Omega
Omega: 0.0000
Chi: 54.0000
Phi: 120.0000
XTD: 49.4216
2theta: 29.5586
scan:
Number of images: 180
Slice: -60.0000 - 120.0000
Image width: 1.0000
Exp time: 16.0000
Rotation axis: Omega
Omega: 0.0000
Chi: 54.0000
Phi: 240.0000
XTD: 49.4216
2theta: 29.5586

;
_diffrn_measurement_device
;
XtaLABmini: Fixed Chi 2 circle
;
_diffrn_measurement_device_type
;
Rigaku Mercury375R (2x2 bin mode)
;
_diffrn_measurement_method 'profile data from \w-scans'
_diffrn_measurement_specimen_support Fiber
_diffrn_orient_matrix_type d*Trek
_diffrn_orient_matrix_UB_11 0.015125
_diffrn_orient_matrix_UB_12 -0.135918
_diffrn_orient_matrix_UB_13 0.017353
_diffrn_orient_matrix_UB_21 0.060127
_diffrn_orient_matrix_UB_22 0.007005
_diffrn_orient_matrix_UB_23 0.002461
_diffrn_orient_matrix_UB_31 -0.002501
_diffrn_orient_matrix_UB_32 0.005516
_diffrn_orient_matrix_UB_33 0.045385
_diffrn_radiation_monochromator 'Graphite Monochromator'
_diffrn_radiation_probe x-ray
_diffrn_radiation_type MoK\a
_diffrn_radiation_wavelength 0.71075
_diffrn_reflns_av_R_equivalents 0.0513
_diffrn_reflns_av_sigmaI/netI 0.0245
_diffrn_reflns_limit_h_max 28
_diffrn_reflns_limit_h_min -28
_diffrn_reflns_limit_k_max 21
_diffrn_reflns_limit_k_min -21
_diffrn_reflns_limit_l_max 9
_diffrn_reflns_limit_l_min -9
_diffrn_reflns_number 27056
_diffrn_reflns_theta_full 27.48
_diffrn_reflns_theta_max 27.48
_diffrn_reflns_theta_min 1.55
_diffrn_source 'Sealed Tube'
_diffrn_source_current 12.0
_diffrn_source_power 0.6
_diffrn_source_voltage 50.0
_exptl_absorpt_coefficient_mu 0.112
_exptl_absorpt_correction_T_max 0.9834
_exptl_absorpt_correction_T_min 0.9565
_exptl_absorpt_correction_type multi-scan
_exptl_absorpt_process_details 'Jacobson, R. (1998) Private communication'
_exptl_crystal_colour Yellow
_exptl_crystal_density_diffrn 1.475
_exptl_crystal_density_method 'Not Measured'
_exptl_crystal_description Block
_exptl_crystal_F_000 1216
_exptl_crystal_size_max 0.40
_exptl_crystal_size_mid 0.30
_exptl_crystal_size_min 0.15
_refine_diff_density_max 0.333
_refine_diff_density_min -0.264
_refine_diff_density_rms 0.083
_refine_ls_extinction_coef 0.0044(13)
_refine_ls_extinction_expression Fc^*^=kFc[1+0.001xFc^2^\l^3^/sin(2\q)]^-1/4^
_refine_ls_extinction_method SHELXL
_refine_ls_goodness_of_fit_ref 1.190
_refine_ls_hydrogen_treatment mixed
_refine_ls_matrix_type full
_refine_ls_number_parameters 493
_refine_ls_number_reflns 3246
_refine_ls_number_restraints 1
_refine_ls_restrained_S_all 1.190
_refine_ls_R_factor_all 0.0458
_refine_ls_R_factor_gt 0.0401
_refine_ls_shift/su_max 0.000
_refine_ls_shift/su_mean 0.000
_refine_ls_structure_factor_coef Fsqd
_refine_ls_weighting_details 'calc w=1/[\s^2^(Fo^2^)+(0.0791P)^2^+0.2069P] where P=(Fo^2^+2Fc^2^)/3'
_refine_ls_weighting_scheme calc
_refine_ls_wR_factor_gt 0.1095
_refine_ls_wR_factor_ref 0.1262
_reflns_number_gt 3055
_reflns_number_total 3246
_reflns_threshold_expression >2\s(I)
_cod_data_source_file c0ce00842g.txt
_cod_data_source_block datam
_cod_depositor_comments
;
The following automatic conversions were performed:

'_symmetry_cell_setting' value 'Orthorhombic' changed to
'orthorhombic' according to
/home/saulius/struct/CIF-dictionaries/cif_core.dic dictionary named
'cif_core.dic' version 2.4.1 from 2010-06-29.

Automatic conversion script
Id: cif_fix_values 1715 2011-07-08 13:25:40Z adriana 
;
_cod_database_code 7206135

loop_
_symmetry_equiv_pos_site_id
_symmetry_equiv_pos_as_xyz
1 x,y,z
2 -x,-y,1/2+z
3 1/2-x,1/2+y,1/2+z
4 1/2+x,1/2-y,z

loop_
_atom_site_aniso_label
_atom_site_aniso_U_11
_atom_site_aniso_U_22
_atom_site_aniso_U_33
_atom_site_aniso_U_23
_atom_site_aniso_U_13
_atom_site_aniso_U_12
O5 0.0224(9) 0.0301(9) 0.0585(13) 0.0021(10) -0.0023(9) -0.0058(7)
O6 0.0289(9) 0.0258(8) 0.0545(13) -0.0004(9) -0.0057(9) 0.0066(7)
O7 0.0267(9) 0.0234(8) 0.0581(13) 0.0021(9) -0.0053(10) -0.0015(6)
O8 0.0189(8) 0.0377(10) 0.0500(12) 0.0037(9) -0.0015(8) 0.0039(7)
N4 0.0277(10) 0.0240(9) 0.0357(11) 0.0019(10) -0.0044(10) -0.0022(8)
N5 0.0255(10) 0.0194(9) 0.0444(13) -0.0008(10) -0.0035(10) -0.0021(7)
N6 0.0374(12) 0.0191(9) 0.0531(16) 0.0003(11) -0.0005(12) -0.0024(8)
N8 0.0322(12) 0.0285(10) 0.0434(13) -0.0019(11) -0.0028(11) -0.0085(9)
C14 0.0232(11) 0.0276(11) 0.0359(13) 0.0001(11) -0.0039(10) 0.0011(9)
C15 0.0193(10) 0.0312(12) 0.0293(12) 0.0001(10) -0.0024(10) -0.0034(9)
C16 0.0217(10) 0.0226(10) 0.0260(11) -0.0005(10) -0.0038(9) -0.0023(8)
C17 0.0224(11) 0.0260(12) 0.0286(13) -0.0001(10) -0.0003(9) -0.0011(9)
C18 0.0225(11) 0.0280(12) 0.0355(13) 0.0031(11) 0.0002(10) -0.0028(9)
C19 0.0237(11) 0.0256(10) 0.0302(12) -0.0003(10) -0.0040(10) -0.0019(9)
C20 0.0273(12) 0.0299(11) 0.0264(11) -0.0001(10) 0.0013(11) -0.0061(9)
C21 0.0224(11) 0.0260(12) 0.0314(14) -0.0020(10) -0.0002(10) -0.0007(9)
C22 0.0215(11) 0.0279(11) 0.0304(14) -0.0013(10) -0.0008(10) -0.0005(9)
C23 0.0189(10) 0.0278(11) 0.0281(11) -0.0010(10) 0.0021(9) -0.0002(8)
C24 0.0196(10) 0.0330(12) 0.0276(12) 0.0001(10) 0.0012(9) 0.0034(9)
C25 0.0201(10) 0.0341(13) 0.0299(12) 0.0008(10) -0.0001(10) -0.0066(9)
C26 0.0258(12) 0.0248(11) 0.0348(13) -0.0024(11) 0.0001(10) 0.0015(9)
O1 0.0271(9) 0.0266(8) 0.0612(14) -0.0047(9) -0.0017(9) -0.0039(7)
O2 0.0239(8) 0.0254(8) 0.0598(13) -0.0002(10) -0.0036(9) 0.0007(7)
O3 0.0204(8) 0.0310(9) 0.0481(11) -0.0015(9) -0.0054(8) -0.0062(7)
N7 0.0322(12) 0.0246(10) 0.0500(15) -0.0014(11) -0.0047(12) 0.0018(9)
C1 0.0236(11) 0.0281(12) 0.0336(12) -0.0005(11) 0.0009(10) -0.0026(9)
C2 0.0226(10) 0.0245(11) 0.0284(12) -0.0006(10) 0.0001(10) -0.0027(9)
C3 0.0196(10) 0.0294(11) 0.0267(12) -0.0013(10) -0.0012(10) -0.0020(9)
C4 0.0230(11) 0.0290(12) 0.0304(13) -0.0030(11) -0.0014(10) -0.0052(9)
C5 0.0257(12) 0.0262(11) 0.0274(12) 0.0004(10) 0.0023(10) 0.0001(9)
C6 0.0189(10) 0.0293(12) 0.0308(13) 0.0020(10) 0.0001(9) -0.0018(9)
C7 0.0197(10) 0.0303(12) 0.0281(11) -0.0026(10) 0.0013(9) -0.0063(9)
O4 0.0232(9) 0.0333(9) 0.0568(14) 0.0059(10) 0.0062(10) 0.0040(7)
N1 0.0254(10) 0.0268(9) 0.0345(12) 0.0007(10) 0.0007(9) -0.0008(8)
N2 0.0220(10) 0.0247(10) 0.0611(17) 0.0004(12) 0.0050(11) 0.0016(8)
N3 0.0300(11) 0.0260(11) 0.071(2) 0.0042(13) 0.0032(14) -0.0018(9)
C8 0.0224(11) 0.0278(11) 0.0321(13) 0.0027(11) 0.0036(10) 0.0034(9)
C9 0.0209(11) 0.0286(11) 0.0249(11) 0.0018(10) 0.0035(9) -0.0005(8)
C10 0.0199(10) 0.0344(12) 0.0300(12) -0.0001(11) 0.0001(10) 0.0005(9)
C11 0.0252(12) 0.0300(12) 0.0348(13) -0.0027(11) 0.0000(10) -0.0031(10)
C12 0.0246(11) 0.0313(12) 0.0315(13) 0.0027(11) -0.0020(10) 0.0009(9)
C13 0.0214(11) 0.0321(13) 0.0277(13) 0.0014(10) -0.0014(10) -0.0020(10)

loop_
_atom_site_label
_atom_site_type_symbol
_atom_site_thermal_displace_type
_atom_site_fract_x
_atom_site_fract_y
_atom_site_fract_z
_atom_site_occupancy
_atom_site_U_iso_or_equiv
_atom_site_calc_flag
_atom_site_refinement_flags
O5 O Uani 0.11412(8) 0.10533(11) 0.9154(4) 1.000 0.0370(6) . .
O6 O Uani 0.31656(9) 0.50637(11) 0.9868(3) 1.000 0.0364(6) . .
O7 O Uani 0.22101(8) 0.53720(10) 0.9011(4) 1.000 0.0361(6) . .
O8 O Uani 0.39849(8) 0.61694(12) 0.9906(3) 1.000 0.0355(6) . .
N4 N Uani 0.20092(10) 0.38470(12) 0.9103(4) 1.000 0.0291(6) . .
N5 N Uani 0.21591(10) 0.08095(12) 0.9299(4) 1.000 0.0298(6) . .
N6 N Uani 0.21005(12) -0.00526(12) 0.9282(4) 1.000 0.0365(7) . .
N8 N Uani 0.33243(12) 0.89182(13) 0.9186(4) 1.000 0.0347(7) . .
C14 C Uani 0.14827(11) 0.35542(15) 0.9761(4) 1.000 0.0289(7) . .
C15 C Uani 0.13681(11) 0.27225(16) 0.9814(4) 1.000 0.0266(7) . .
C16 C Uani 0.18101(10) 0.21925(13) 0.9178(4) 1.000 0.0234(6) . .
C17 C Uani 0.23521(11) 0.25017(15) 0.8471(4) 1.000 0.0257(7) . .
C18 C Uani 0.24328(11) 0.33368(15) 0.8455(4) 1.000 0.0287(7) . .
C19 C Uani 0.16723(11) 0.12961(14) 0.9219(4) 1.000 0.0265(6) . .
C20 C Uani 0.32018(11) 0.81085(14) 0.9168(4) 1.000 0.0279(7) . .
C21 C Uani 0.26101(11) 0.78308(15) 0.8709(4) 1.000 0.0266(7) . .
C22 C Uani 0.24838(11) 0.70178(15) 0.8727(4) 1.000 0.0266(7) . .
C23 C Uani 0.29259(10) 0.64362(14) 0.9184(4) 1.000 0.0249(6) . .
C24 C Uani 0.35255(11) 0.67076(15) 0.9546(4) 1.000 0.0267(7) . .
C25 C Uani 0.36573(11) 0.75318(16) 0.9547(4) 1.000 0.0280(7) . .
C26 C Uani 0.27725(11) 0.55721(14) 0.9371(4) 1.000 0.0285(7) . .
O1 O Uani 0.42399(9) 0.00214(10) 0.1149(4) 1.000 0.0383(6) . .
O2 O Uani 0.52138(8) 0.03628(11) 0.1703(4) 1.000 0.0364(6) . .
O3 O Uani 0.34717(8) 0.11623(11) 0.0362(3) 1.000 0.0332(5) . .
N7 N Uani 0.40879(11) 0.38950(13) 0.1445(4) 1.000 0.0356(7) . .
C1 C Uani 0.46400(11) 0.05411(15) 0.1437(4) 1.000 0.0284(7) . .
C2 C Uani 0.44933(11) 0.14094(14) 0.1477(4) 1.000 0.0252(6) . .
C3 C Uani 0.49275(11) 0.19860(15) 0.2044(4) 1.000 0.0252(6) . .
C4 C Uani 0.47991(11) 0.28061(15) 0.2050(4) 1.000 0.0275(7) . .
C5 C Uani 0.42219(11) 0.30790(14) 0.1444(4) 1.000 0.0264(7) . .
C6 C Uani 0.37831(11) 0.25096(15) 0.0913(4) 1.000 0.0263(7) . .
C7 C Uani 0.39142(11) 0.16920(15) 0.0927(4) 1.000 0.0260(6) . .
O4 O Uani 0.37601(8) 0.39990(12) 0.6693(4) 1.000 0.0378(6) . .
N1 N Uani 0.45650(10) 0.11687(13) 0.6592(3) 1.000 0.0289(6) . .
N2 N Uani 0.47743(10) 0.42118(13) 0.6509(4) 1.000 0.0359(7) . .
N3 N Uani 0.47336(11) 0.50645(14) 0.6521(5) 1.000 0.0423(8) . .
C8 C Uani 0.42809(11) 0.37339(15) 0.6609(4) 1.000 0.0274(7) . .
C9 C Uani 0.44024(10) 0.28390(14) 0.6622(4) 1.000 0.0248(6) . .
C10 C Uani 0.39403(11) 0.23265(17) 0.6008(4) 1.000 0.0281(7) . .
C11 C Uani 0.40374(11) 0.14981(16) 0.6009(4) 1.000 0.0300(7) . .
C12 C Uani 0.50069(12) 0.16635(15) 0.7198(4) 1.000 0.0291(7) . .
C13 C Uani 0.49488(11) 0.24965(16) 0.7232(4) 1.000 0.0271(7) . .
H5N H Uiso 0.2559(17) 0.1004(19) 0.946(6) 1.000 0.050(10) . .
H6A H Uiso 0.1847(15) -0.0212(19) 1.019(5) 1.000 0.029(8) . .
H6B H Uiso 0.214(4) -0.045(5) 0.806(17) 1.000 0.21(4) . .
H7O H Uiso 0.210(2) 0.462(3) 0.899(9) 1.000 0.089(16) . .
H8A H Uiso 0.3641(17) 0.905(2) 0.961(5) 1.000 0.038(10) . .
H8B H Uiso 0.2994(17) 0.924(2) 0.915(6) 1.000 0.043(9) . .
H8O H Uiso 0.375(2) 0.565(3) 0.992(8) 1.000 0.085(16) . .
H14 H Uiso 0.1195(13) 0.3954(17) 1.034(5) 1.000 0.023(7) . .
H15 H Uiso 0.0991(14) 0.254(2) 1.041(5) 1.000 0.033(8) . .
H17 H Uiso 0.2667(15) 0.217(2) 0.796(6) 1.000 0.040(9) . .
H18 H Uiso 0.2807(13) 0.3535(18) 0.807(5) 1.000 0.028(8) . .
H21 H Uiso 0.2297(18) 0.824(2) 0.855(7) 1.000 0.063(13) . .
H22 H Uiso 0.2046(14) 0.6777(18) 0.844(5) 1.000 0.039(9) . .
H25 H Uiso 0.4034(17) 0.773(2) 0.983(6) 1.000 0.048(10) . .
H2O H Uiso 0.532(2) -0.013(3) 0.165(9) 1.000 0.080(15) . .
H3 H Uiso 0.5302(12) 0.1787(15) 0.247(4) 1.000 0.018(7) . .
H3O H Uiso 0.3640(19) 0.059(2) 0.047(7) 1.000 0.066(12) . .
H4 H Uiso 0.5098(14) 0.3163(18) 0.240(5) 1.000 0.027(8) . .
H6 H Uiso 0.3336(15) 0.2681(19) 0.061(5) 1.000 0.037(9) . .
H7A H Uiso 0.3743(19) 0.402(2) 0.070(7) 1.000 0.056(12) . .
H7B H Uiso 0.4401(18) 0.427(2) 0.149(7) 1.000 0.059(11) . .
H2N H Uiso 0.5136(16) 0.404(2) 0.636(6) 1.000 0.041(9) . .
H3A H Uiso 0.444(2) 0.518(3) 0.562(8) 1.000 0.067(14) . .
H3B H Uiso 0.455(2) 0.516(3) 0.765(8) 1.000 0.061(13) . .
H10 H Uiso 0.3557(16) 0.256(2) 0.561(6) 1.000 0.045(10) . .
H11 H Uiso 0.3726(15) 0.1103(19) 0.563(5) 1.000 0.036(9) . .
H12 H Uiso 0.5384(14) 0.1312(19) 0.761(5) 1.000 0.037(9) . .
H13 H Uiso 0.5234(17) 0.277(2) 0.757(6) 1.000 0.055(12) . .

loop_
_atom_type_symbol
_atom_type_description
_atom_type_scat_dispersion_real
_atom_type_scat_dispersion_imag
_atom_type_scat_source
O O 0.0106 0.0060 'International Tables Vol C Tables 4.2.6.8 and 6.1.1.4'
N N 0.0061 0.0033 'International Tables Vol C Tables 4.2.6.8 and 6.1.1.4'
H H 0.0000 0.0000 'International Tables Vol C Tables 4.2.6.8 and 6.1.1.4'
C C 0.0033 0.0016 'International Tables Vol C Tables 4.2.6.8 and 6.1.1.4'

loop_
_geom_angle_atom_site_label_1
_geom_angle_atom_site_label_2
_geom_angle_atom_site_label_3
_geom_angle
_geom_angle_site_symmetry_1
_geom_angle_site_symmetry_2
_geom_angle_site_symmetry_3
_geom_angle_publ_flag
C26 O7 H7O 116(2) . . . no
C24 O8 H8O 101(3) . . . no
C1 O2 H2O 118(3) . . . no
C7 O3 H3O 108(2) . . . no
C14 N4 C18 119.6(2) . . . yes
N6 N5 C19 121.9(2) . . . yes
C18 N4 H7O 120(2) . . . no
C14 N4 H7O 121(2) . . . no
C19 N5 H5N 122.8(19) . . . no
N6 N5 H5N 115.2(19) . . . no
H6A N6 H6B 118(5) . . . no
N5 N6 H6B 126(5) . . . no
N5 N6 H6A 110(2) . . . no
H8A N8 H8B 124(3) . . . no
C20 N8 H8B 115(2) . . . no
C20 N8 H8A 117(2) . . . no
C5 N7 H7A 112(2) . . . no
H7A N7 H7B 118(3) . . . no
C5 N7 H7B 120(2) . . . no
C11 N1 C12 118.4(2) . . . yes
N3 N2 C8 122.5(2) . . . yes
C8 N2 H2N 124(2) . . . no
N3 N2 H2N 113(2) . . . no
N2 N3 H3B 102(3) . . . no
N2 N3 H3A 104(3) . . . no
H3A N3 H3B 107(4) . . . no
N4 C14 C15 121.3(2) . . . yes
C14 C15 C16 119.2(2) . . . no
C15 C16 C19 118.3(2) . . . no
C17 C16 C19 122.5(2) . . . no
C15 C16 C17 119.1(2) . . . no
C16 C17 C18 118.4(2) . . . no
N4 C18 C17 122.3(2) . . . yes
O5 C19 N5 123.9(2) . . . yes
O5 C19 C16 120.5(2) . . . yes
N5 C19 C16 115.6(2) . . . yes
C21 C20 C25 118.4(2) . . . no
N8 C20 C25 121.6(2) . . . yes
N8 C20 C21 120.0(2) . . . yes
C20 C21 C22 120.0(2) . . . no
C21 C22 C23 122.3(2) . . . no
C24 C23 C26 120.2(2) . . . no
C22 C23 C24 117.8(2) . . . no
C22 C23 C26 121.9(2) . . . no
C23 C24 C25 120.2(2) . . . no
O8 C24 C25 119.0(2) . . . yes
O8 C24 C23 120.8(2) . . . yes
C20 C25 C24 121.1(2) . . . no
O6 C26 C23 121.3(2) . . . yes
O7 C26 C23 116.3(2) . . . yes
O6 C26 O7 122.4(2) . . . yes
C15 C14 H14 121.5(17) . . . no
N4 C14 H14 116.8(16) . . . no
C14 C15 H15 118(2) . . . no
C16 C15 H15 123(2) . . . no
C18 C17 H17 118(2) . . . no
C16 C17 H17 123(2) . . . no
C17 C18 H18 117.8(18) . . . no
N4 C18 H18 119.7(19) . . . no
C20 C21 H21 117(2) . . . no
C22 C21 H21 123(2) . . . no
C21 C22 H22 123.3(17) . . . no
C23 C22 H22 114.4(17) . . . no
C20 C25 H25 116(2) . . . no
C24 C25 H25 123(2) . . . no
O1 C1 O2 123.1(2) . . . yes
O1 C1 C2 121.6(2) . . . yes
O2 C1 C2 115.3(2) . . . yes
C1 C2 C3 121.3(2) . . . no
C3 C2 C7 117.7(2) . . . no
C1 C2 C7 121.0(2) . . . no
C2 C3 C4 121.8(2) . . . no
C3 C4 C5 119.6(2) . . . no
C4 C5 C6 119.0(2) . . . no
N7 C5 C4 120.2(2) . . . yes
N7 C5 C6 120.8(2) . . . yes
C5 C6 C7 120.9(2) . . . no
O3 C7 C2 120.6(2) . . . yes
C2 C7 C6 120.9(2) . . . no
O3 C7 C6 118.5(2) . . . yes
C4 C3 H3 121.4(16) . . . no
C2 C3 H3 116.7(16) . . . no
C3 C4 H4 119.1(19) . . . no
C5 C4 H4 121.3(19) . . . no
C5 C6 H6 121.3(18) . . . no
C7 C6 H6 117.6(17) . . . no
O4 C8 C9 121.2(2) . . . yes
N2 C8 C9 116.0(2) . . . yes
O4 C8 N2 122.8(2) . . . yes
C8 C9 C13 123.6(2) . . . no
C10 C9 C13 118.5(2) . . . no
C8 C9 C10 117.9(2) . . . no
C9 C10 C11 119.3(2) . . . no
N1 C11 C10 122.1(2) . . . yes
N1 C12 C13 123.2(2) . . . yes
C9 C13 C12 118.5(2) . . . no
C9 C10 H10 119(2) . . . no
C11 C10 H10 122(2) . . . no
N1 C11 H11 114.5(19) . . . no
C10 C11 H11 123.4(19) . . . no
N1 C12 H12 108.8(17) . . . no
C13 C12 H12 128.1(18) . . . no
C9 C13 H13 122(2) . . . no
C12 C13 H13 119(2) . . . no

loop_
_geom_bond_atom_site_label_1
_geom_bond_atom_site_label_2
_geom_bond_distance
_geom_bond_site_symmetry_1
_geom_bond_site_symmetry_2
_geom_bond_publ_flag
O5 C19 1.228(3) . . yes
O6 C26 1.254(3) . . yes
O7 C26 1.298(3) . . yes
O8 C24 1.365(3) . . yes
O7 H7O 1.26(5) . . no
O8 H8O 1.00(5) . . no
O1 C1 1.242(3) . . yes
O2 C1 1.302(3) . . yes
O3 C7 1.366(3) . . yes
O2 H2O 0.85(5) . . no
O3 H3O 1.02(3) . . no
O4 C8 1.220(3) . . yes
N4 C14 1.336(3) . . yes
N4 C18 1.336(3) . . yes
N5 N6 1.429(3) . . yes
N5 C19 1.334(3) . . yes
N8 C20 1.363(3) . . yes
N4 H7O 1.29(5) . . no
N5 H5N 0.94(4) . . no
N6 H6A 0.90(3) . . no
N6 H6B 1.11(11) . . no
N8 H8A 0.79(4) . . no
N8 H8B 0.90(4) . . no
N7 C5 1.378(3) . . yes
N7 H7B 0.92(4) . . no
N7 H7A 0.95(4) . . no
N1 C12 1.339(3) . . yes
N1 C11 1.343(3) . . yes
N2 C8 1.337(3) . . yes
N2 N3 1.410(3) . . yes
N2 H2N 0.85(3) . . no
N3 H3A 0.94(5) . . no
N3 H3B 0.93(6) . . no
C14 C15 1.396(4) . . no
C15 C16 1.382(3) . . no
C16 C17 1.387(3) . . no
C16 C19 1.510(3) . . no
C17 C18 1.390(4) . . no
C20 C25 1.404(3) . . no
C20 C21 1.411(3) . . no
C21 C22 1.370(3) . . no
C22 C23 1.401(3) . . no
C23 C24 1.409(3) . . no
C23 C26 1.471(3) . . no
C24 C25 1.391(4) . . no
C14 H14 1.00(3) . . no
C15 H15 0.98(3) . . no
C17 H17 0.95(3) . . no
C18 H18 0.92(3) . . no
C21 H21 0.97(4) . . no
C22 H22 1.06(3) . . no
C25 H25 0.91(4) . . no
C1 C2 1.469(3) . . no
C2 C7 1.406(3) . . no
C2 C3 1.405(3) . . no
C3 C4 1.382(4) . . no
C4 C5 1.409(3) . . no
C5 C6 1.397(3) . . no
C6 C7 1.380(3) . . no
C3 H3 0.93(3) . . no
C4 H4 0.92(3) . . no
C6 H6 1.04(3) . . no
C8 C9 1.501(3) . . no
C9 C10 1.390(3) . . no
C9 C13 1.393(3) . . no
C10 C11 1.384(4) . . no
C12 C13 1.381(4) . . no
C10 H10 0.97(4) . . no
C11 H11 0.98(3) . . no
C12 H12 1.05(3) . . no
C13 H13 0.81(4) . . no

loop_
_geom_contact_atom_site_label_1
_geom_contact_atom_site_label_2
_geom_contact_distance
_geom_contact_site_symmetry_1
_geom_contact_site_symmetry_2
_geom_contact_publ_flag
O1 C12 3.320(3) . 2_654 no
O1 O3 2.586(3) . . no
O1 N8 3.057(3) . 1_544 no
O2 N1 2.575(3) . 2_654 no
O2 C12 3.398(3) . 2_654 no
O3 O1 2.586(3) . . no
O3 N5 3.025(3) . 1_554 no
O4 C18 3.351(3) . . no
O4 N3 2.762(3) . . no
O4 N6 3.007(3) . 3_554 no
O4 O6 3.175(3) . . no
O5 N3 3.043(4) . 3_545 no
O5 O8 3.100(4) . 3_544 no
O5 N6 2.780(3) . . no
O6 N7 3.015(3) . 1_556 no
O6 N6 3.260(4) . 3_555 no
O6 O8 2.556(3) . . no
O6 O4 3.175(3) . . no
O8 N2 3.015(3) . 2_665 no
O8 O6 2.556(3) . . no
O8 O5 3.100(4) . 3_555 no
O1 H12 2.58(3) . 2_654 no
O1 H8A 2.35(3) . 1_544 no
O1 H3O 1.69(4) . . no
O2 H14 2.62(3) . 4_554 no
O2 H3 2.42(3) . . no
O3 H22 2.70(3) . 3_544 no
O3 H5N 2.11(4) . 1_554 no
O4 H18 2.43(3) . . no
O4 H3B 2.67(5) . . no
O4 H6A 2.16(3) . 3_554 no
O4 H10 2.54(3) . . no
O4 H7A 2.91(5) . 1_556 no
O4 H3A 2.57(5) . . no
O5 H15 2.64(3) . . no
O5 H3A 2.20(5) . 3_545 no
O5 H6A 2.70(3) . . no
O6 H6B 2.56(12) . 3_555 no
O6 H7A 2.22(4) . 1_556 no
O6 H8O 1.60(5) . . no
O7 H11 2.65(3) . 3_555 no
O7 H22 2.38(3) . . no
O8 H2N 2.22(4) . 2_665 no
O8 H3B 2.64(5) . . no
N1 C1 3.315(3) . 2_655 no
N1 O2 2.575(3) . 2_655 no
N2 O8 3.015(3) . 2_664 no
N3 N7 3.095(3) . 2_665 no
N3 O4 2.762(3) . . no
N3 O5 3.043(4) . 3_554 no
N5 O3 3.025(3) . 1_556 no
N6 O4 3.007(3) . 3_545 no
N6 O6 3.260(4) . 3_544 no
N6 O5 2.780(3) . . no
N6 N8 3.168(4) . 1_545 no
N7 N3 3.095(3) . 2_664 no
N7 O6 3.015(3) . 1_554 no
N8 O1 3.057(3) . 1_566 no
N8 C14 3.293(4) . 3_554 no
N8 N6 3.168(4) . 1_565 no
N1 H2O 1.73(5) . 2_655 no
N2 H13 2.70(3) . . no
N3 H7B 2.19(4) . 2_665 no
N5 H17 2.69(3) . . no
N6 H8B 2.28(4) . 1_545 no
N6 H21 2.90(3) . 1_545 no
N8 H6B 2.91(9) . 1_565 no
C1 N1 3.315(3) . 2_654 no
C2 C11 3.438(4) . . no
C2 C12 3.327(4) . 1_554 no
C3 C13 3.591(4) . 1_554 no
C3 C12 3.560(4) . 1_554 no
C3 C11 3.564(4) . . no
C3 C15 3.570(4) . 4_554 no
C4 C9 3.428(4) . . no
C4 C10 3.520(4) . . no
C4 C13 3.547(4) . 1_554 no
C5 C9 3.542(4) . 1_554 no
C5 C10 3.589(4) . . no
C5 C13 3.575(4) . 1_554 no
C6 C17 3.593(4) . 1_554 no
C6 C9 3.437(4) . 1_554 no
C6 C22 3.533(4) . 3_544 no
C6 C10 3.587(4) . 1_554 no
C7 C11 3.592(4) . 1_554 no
C9 C5 3.542(4) . 1_556 no
C9 C6 3.437(4) . 1_556 no
C9 C4 3.428(4) . . no
C10 C6 3.587(4) . 1_556 no
C10 C5 3.589(4) . . no
C10 C22 3.560(4) . 3_544 no
C10 C4 3.520(4) . . no
C11 C7 3.592(4) . 1_556 no
C11 C2 3.438(4) . . no
C11 C3 3.564(4) . . no
C12 O1 3.320(3) . 2_655 no
C12 C2 3.327(4) . 1_556 no
C12 C3 3.560(4) . 1_556 no
C12 O2 3.398(3) . 2_655 no
C13 C4 3.547(4) . 1_556 no
C13 C3 3.591(4) . 1_556 no
C13 C5 3.575(4) . 1_556 no
C14 N8 3.293(4) . 3_545 no
C14 C20 3.352(4) . 3_545 no
C15 C20 3.356(4) . 3_545 no
C15 C25 3.448(4) . 3_545 no
C15 C3 3.570(4) . 4_456 no
C16 C24 3.531(4) . 3_544 no
C16 C25 3.555(4) . 3_544 no
C17 C20 3.494(4) . 3_544 no
C17 C6 3.593(4) . 1_556 no
C17 C22 3.551(4) . 3_544 no
C17 C21 3.498(4) . 3_544 no
C18 C21 3.544(4) . 3_544 no
C18 C20 3.426(4) . 3_544 no
C18 O4 3.351(3) . . no
C19 C24 3.484(4) . 3_544 no
C20 C15 3.356(4) . 3_554 no
C20 C17 3.494(4) . 3_555 no
C20 C14 3.352(4) . 3_554 no
C20 C18 3.426(4) . 3_555 no
C21 C18 3.544(4) . 3_555 no
C21 C17 3.498(4) . 3_555 no
C22 C10 3.560(4) . 3_555 no
C22 C17 3.551(4) . 3_555 no
C22 C6 3.533(4) . 3_555 no
C24 C16 3.531(4) . 3_555 no
C24 C19 3.484(4) . 3_555 no
C25 C15 3.448(4) . 3_554 no
C25 C16 3.555(4) . 3_555 no
C1 H3O 2.30(4) . . no
C3 H15 2.72(3) . 4_554 no
C3 H25 3.07(4) . 2_664 no
C4 H15 2.92(3) . 4_554 no
C6 H22 2.85(3) . 3_544 no
C7 H22 2.78(3) . 3_544 no
C10 H22 2.99(3) . 3_544 no
C11 H2O 2.70(5) . 2_655 no
C11 H22 3.05(3) . 3_544 no
C12 H25 2.89(4) . 2_664 no
C12 H2O 2.66(5) . 2_655 no
C13 H2N 2.66(3) . . no
C13 H25 2.85(4) . 2_664 no
C14 H12 2.87(3) . 4_455 no
C15 H13 3.07(4) . 4_455 no
C17 H6 2.67(3) . 1_556 no
C17 H5N 2.61(3) . . no
C18 H6 2.74(3) . 1_556 no
C21 H10 2.93(4) . 3_555 no
C21 H6B 3.05(8) . 1_565 no
C21 H6 3.06(3) . 3_555 no
C22 H17 3.10(4) . 3_555 no
C22 H6 3.09(3) . 3_555 no
C22 H10 2.80(4) . 3_555 no
C25 H3 2.95(3) . 2_665 no
C25 H15 3.10(4) . 3_554 no
C26 H8O 2.18(4) . . no
H2N C13 2.66(3) . . no
H2N H13 2.28(5) . . no
H2N O8 2.22(4) . 2_664 no
H2O H12 2.58(6) . 2_654 no
H2O C12 2.66(5) . 2_654 no
H2O N1 1.73(5) . 2_654 no
H2O C11 2.70(5) . 2_654 no
H3 C25 2.95(3) . 2_664 no
H3 H25 2.38(5) . 2_664 no
H3 O2 2.42(3) . . no
H3 H15 2.39(4) . 4_554 no
H3A O5 2.20(5) . 3_554 no
H3A O4 2.57(5) . . no
H3B O4 2.67(5) . . no
H3B H8O 2.53(7) . . no
H3B O8 2.64(5) . . no
H3O C1 2.30(4) . . no
H3O H5N 2.57(6) . 1_554 no
H3O O1 1.69(4) . . no
H4 H7B 2.47(5) . . no
H5N C17 2.61(3) . . no
H5N O3 2.11(4) . 1_556 no
H5N H17 2.22(5) . . no
H5N H3O 2.57(6) . 1_556 no
H6 C18 2.74(3) . 1_554 no
H6 H18 2.59(5) . 1_554 no
H6 H17 2.56(5) . 1_554 no
H6 C22 3.09(3) . 3_544 no
H6 C17 2.67(3) . 1_554 no
H6 C21 3.06(3) . 3_544 no
H6 H7A 2.38(5) . . no
H6A O5 2.70(3) . . no
H6A O4 2.16(3) . 3_545 no
H6B H21 2.22(9) . 1_545 no
H6B N8 2.91(9) . 1_545 no
H6B C21 3.05(8) . 1_545 no
H6B O6 2.56(12) . 3_544 no
H6B H8B 2.09(10) . 1_545 no
H7A O6 2.22(4) . 1_554 no
H7A H6 2.38(5) . . no
H7A O4 2.91(5) . 1_554 no
H7B N3 2.19(4) . 2_664 no
H7B H4 2.47(5) . . no
H8A H25 2.35(5) . . no
H8A O1 2.35(3) . 1_566 no
H8B N6 2.28(4) . 1_565 no
H8B H21 2.29(5) . . no
H8B H6B 2.09(10) . 1_565 no
H8O H3B 2.53(7) . . no
H8O C26 2.18(4) . . no
H8O O6 1.60(5) . . no
H10 C22 2.80(4) . 3_544 no
H10 H22 2.43(5) . 3_544 no
H10 O4 2.54(3) . . no
H10 C21 2.93(4) . 3_544 no
H11 O7 2.65(3) . 3_544 no
H11 H22 2.57(5) . 3_544 no
H12 O1 2.58(3) . 2_655 no
H12 H2O 2.58(6) . 2_655 no
H12 C14 2.87(3) . 4_555 no
H13 H2N 2.28(5) . . no
H13 C15 3.07(4) . 4_555 no
H13 N2 2.70(3) . . no
H14 O2 2.62(3) . 4_456 no
H15 O5 2.64(3) . . no
H15 C25 3.10(4) . 3_545 no
H15 C3 2.72(3) . 4_456 no
H15 C4 2.92(3) . 4_456 no
H15 H3 2.39(4) . 4_456 no
H17 N5 2.69(3) . . no
H17 H5N 2.22(5) . . no
H17 H6 2.56(5) . 1_556 no
H17 C22 3.10(4) . 3_544 no
H18 O4 2.43(3) . . no
H18 H6 2.59(5) . 1_556 no
H21 N6 2.90(3) . 1_565 no
H21 H6B 2.22(9) . 1_565 no
H21 H8B 2.29(5) . . no
H22 O7 2.38(3) . . no
H22 O3 2.70(3) . 3_555 no
H22 C6 2.85(3) . 3_555 no
H22 C7 2.78(3) . 3_555 no
H22 C10 2.99(3) . 3_555 no
H22 C11 3.05(3) . 3_555 no
H22 H10 2.43(5) . 3_555 no
H22 H11 2.57(5) . 3_555 no
H25 H8A 2.35(5) . . no
H25 C3 3.07(4) . 2_665 no
H25 C12 2.89(4) . 2_665 no
H25 C13 2.85(4) . 2_665 no
H25 H3 2.38(5) . 2_665 no

loop_
_geom_hbond_atom_site_label_D
_geom_hbond_atom_site_label_H
_geom_hbond_atom_site_label_A
_geom_hbond_distance_DH
_geom_hbond_distance_HA
_geom_hbond_distance_DA
_geom_hbond_angle_DHA
_geom_hbond_site_symmetry_A
_geom_hbond_publ_flag
N2 H2N O8 0.85(3) 2.22(4) 3.015(3) 157(4) 2_664 yes
O2 H2O N1 0.85(5) 1.73(5) 2.575(3) 172(5) 2_654 yes
N3 H3A O5 0.94(5) 2.20(5) 3.043(4) 150(4) 3_554 yes
O3 H3O O1 1.02(3) 1.69(4) 2.586(3) 145(3) . yes
N5 H5N O3 0.94(4) 2.11(4) 3.025(3) 164(3) 1_556 yes
N6 H6A O4 0.90(3) 2.16(3) 3.007(3) 158(3) 3_545 yes
N6 H6B O6 1.11(11) 2.56(12) 3.260(4) 121(6) 3_544 yes
N7 H7A O6 0.95(4) 2.22(4) 3.015(3) 141(3) 1_554 yes
N7 H7B N3 0.92(4) 2.19(4) 3.095(3) 168(3) 2_664 yes
O7 H7O N4 1.26(5) 1.29(5) 2.556(3) 175(7) . yes
N8 H8A O1 0.79(4) 2.35(3) 3.057(3) 150(3) 1_566 yes
N8 H8B N6 0.90(4) 2.28(4) 3.168(4) 173(3) 1_565 yes
O8 H8O O6 1.00(5) 1.60(5) 2.556(3) 158(4) . yes
C3 H3 O2 0.93(3) 2.42(3) 2.762(3) 101.3(18) . yes
C12 H12 O1 1.05(3) 2.58(3) 3.320(3) 127(2) 2_655 yes
C18 H18 O4 0.92(3) 2.43(3) 3.351(3) 173(3) . yes
C22 H22 O7 1.06(3) 2.38(3) 2.789(3) 101(2) . yes

loop_
_geom_torsion_atom_site_label_1
_geom_torsion_atom_site_label_2
_geom_torsion_atom_site_label_3
_geom_torsion_atom_site_label_4
_geom_torsion
_geom_torsion_site_symmetry_1
_geom_torsion_site_symmetry_2
_geom_torsion_site_symmetry_3
_geom_torsion_site_symmetry_4
_geom_torsion_publ_flag
C18 N4 C14 C15 1.0(4) . . . . no
C14 N4 C18 C17 -1.3(4) . . . . no
N6 N5 C19 O5 1.2(5) . . . . no
N6 N5 C19 C16 -177.8(3) . . . . no
C11 N1 C12 C13 -0.8(4) . . . . no
C12 N1 C11 C10 0.4(4) . . . . no
N3 N2 C8 C9 -178.7(3) . . . . no
N3 N2 C8 O4 1.0(5) . . . . no
N4 C14 C15 C16 0.2(4) . . . . no
C14 C15 C16 C17 -1.2(4) . . . . no
C14 C15 C16 C19 -179.0(3) . . . . no
C17 C16 C19 N5 27.4(4) . . . . no
C19 C16 C17 C18 178.6(3) . . . . no
C15 C16 C19 O5 26.2(4) . . . . no
C17 C16 C19 O5 -151.6(3) . . . . no
C15 C16 C17 C18 0.9(4) . . . . no
C15 C16 C19 N5 -154.8(3) . . . . no
C16 C17 C18 N4 0.4(4) . . . . no
N8 C20 C25 C24 179.2(3) . . . . no
C21 C20 C25 C24 -2.6(4) . . . . no
C25 C20 C21 C22 3.1(4) . . . . no
N8 C20 C21 C22 -178.7(3) . . . . no
C20 C21 C22 C23 -0.3(4) . . . . no
C21 C22 C23 C26 174.1(3) . . . . no
C21 C22 C23 C24 -3.1(4) . . . . no
C22 C23 C26 O6 -176.5(3) . . . . no
C26 C23 C24 O8 6.1(4) . . . . no
C26 C23 C24 C25 -173.7(3) . . . . no
C22 C23 C24 O8 -176.6(3) . . . . no
C22 C23 C24 C25 3.6(4) . . . . no
C24 C23 C26 O7 -180.0(3) . . . . no
C24 C23 C26 O6 0.7(4) . . . . no
C22 C23 C26 O7 2.9(4) . . . . no
O8 C24 C25 C20 179.4(3) . . . . no
C23 C24 C25 C20 -0.8(4) . . . . no
O1 C1 C2 C7 -9.4(4) . . . . no
O2 C1 C2 C7 169.9(3) . . . . no
O1 C1 C2 C3 171.4(3) . . . . no
O2 C1 C2 C3 -9.3(4) . . . . no
C7 C2 C3 C4 -0.7(4) . . . . no
C3 C2 C7 O3 -180.0(3) . . . . no
C3 C2 C7 C6 1.2(4) . . . . no
C1 C2 C3 C4 178.6(3) . . . . no
C1 C2 C7 O3 0.8(4) . . . . no
C1 C2 C7 C6 -178.1(3) . . . . no
C2 C3 C4 C5 -1.1(4) . . . . no
C3 C4 C5 C6 2.3(4) . . . . no
C3 C4 C5 N7 179.9(3) . . . . no
C4 C5 C6 C7 -1.8(4) . . . . no
N7 C5 C6 C7 -179.4(3) . . . . no
C5 C6 C7 C2 0.0(4) . . . . no
C5 C6 C7 O3 -178.8(3) . . . . no
O4 C8 C9 C13 -154.3(3) . . . . no
O4 C8 C9 C10 25.0(4) . . . . no
N2 C8 C9 C13 25.4(4) . . . . no
N2 C8 C9 C10 -155.3(3) . . . . no
C13 C9 C10 C11 -0.4(4) . . . . no
C8 C9 C10 C11 -179.8(3) . . . . no
C8 C9 C13 C12 179.4(3) . . . . no
C10 C9 C13 C12 0.0(4) . . . . no
C9 C10 C11 N1 0.2(4) . . . . no
N1 C12 C13 C9 0.6(4) . . . . no
